data_7158574
loop_
_publ_author_name
'Zhai, De-Hua'
'Yan, Bing-Xia'
'Li, Zhan-Cai'
'Lin, Zhu'
'Li, Qiang'
'Wang, Yan-Lan'
'Zheng, Hong-Xing'
'Zhao, Chang-Qiu'

_publ_section_title
;
 The stereoselective conversion of epimerized alkoxyl phosphine--borane to
 P,C, axial-stereogenic tertiary phosphine via cleavage of P--O bond
;
_journal_name_full 'Organic &amp; Biomolecular Chemistry'
_journal_paper_doi 10.1039/D2OB00351A
_journal_year 2022
_chemical_absolute_configuration unk
_chemical_formula_moiety 'C26 H37 B O P'
_chemical_formula_sum 'C26 H37 B O P'
_chemical_formula_weight 407.33
_space_group_crystal_system orthorhombic
_space_group_IT_number 19
_space_group_name_Hall 'P 2ac 2ab'
_space_group_name_H-M_alt 'P 21 21 21'
_atom_sites_solution_hydrogens geom
_audit_creation_date 2021-09-06
_audit_creation_method
;
Olex2 1.3
(compiled 2020.11.12 svn.r5f609507 for OlexSys, GUI svn.r6272)
;
_audit_update_record
;
2021-09-23 deposited with the CCDC.	2022-03-09 downloaded from the CCDC.
;
_cell_angle_alpha 90
_cell_angle_beta 90
_cell_angle_gamma 90
_cell_formula_units_Z 4
_cell_length_a 12.84(5)
_cell_length_b 13.69(5)
_cell_length_c 14.68(5)
_cell_measurement_reflns_used 1979
_cell_measurement_temperature 298.15
_cell_measurement_theta_max 27.277
_cell_measurement_theta_min 2.192
_cell_volume 2580(16)
_computing_cell_refinement 'SAINT V6.36A (?, 2016)'
_computing_data_reduction 'SAINT V6.36A (?, 2016)'
_computing_molecular_graphics 'Olex2 1.3 (Dolomanov et al., 2009)'
_computing_publication_material 'Olex2 1.3 (Dolomanov et al., 2009)'
_computing_structure_refinement 'XL  (Sheldrick, 2008)'
_diffrn_ambient_temperature 298.15
_diffrn_measured_fraction_theta_full 0.955
_diffrn_measured_fraction_theta_max 0.982
_diffrn_measurement_device_type 'CCD area detector'
_diffrn_measurement_method 'phi and omega scans'
_diffrn_radiation_monochromator graphite
_diffrn_radiation_type MoK\a
_diffrn_radiation_wavelength 0.71073
_diffrn_reflns_av_R_equivalents 0.1116
_diffrn_reflns_av_unetI/netI 0.1580
_diffrn_reflns_Laue_measured_fraction_full 0.955
_diffrn_reflns_Laue_measured_fraction_max 0.982
_diffrn_reflns_limit_h_max 11
_diffrn_reflns_limit_h_min -15
_diffrn_reflns_limit_k_max 16
_diffrn_reflns_limit_k_min -16
_diffrn_reflns_limit_l_max 15
_diffrn_reflns_limit_l_min -17
_diffrn_reflns_number 11728
_diffrn_reflns_point_group_measured_fraction_full 0.955
_diffrn_reflns_point_group_measured_fraction_max 0.982
_diffrn_reflns_theta_full 25.242
_diffrn_reflns_theta_max 25.019
_diffrn_reflns_theta_min 2.034
_exptl_absorpt_coefficient_mu 0.120
_exptl_absorpt_correction_type none
_exptl_crystal_density_diffrn 1.048
_exptl_crystal_description block
_exptl_crystal_F_000 884
_exptl_crystal_size_max 0.4
_exptl_crystal_size_mid 0.23
_exptl_crystal_size_min 0.15
_refine_diff_density_max 0.956
_refine_diff_density_min -0.484
_refine_diff_density_rms 0.107
_refine_ls_abs_structure_details
;
 Flack x determined using 600 quotients [(I+)-(I-)]/[(I+)+(I-)]
 (Parsons, Flack and Wagner, Acta Cryst. B69 (2013) 249-259).
;
_refine_ls_abs_structure_Flack 0.10(12)
_refine_ls_extinction_coef 0.095(16)
_refine_ls_extinction_expression Fc^*^=kFc[1+0.001xFc^2^\l^3^/sin(2\q)]^-1/4^
_refine_ls_extinction_method SHELXL
_refine_ls_goodness_of_fit_ref 0.965
_refine_ls_hydrogen_treatment constr
_refine_ls_matrix_type full
_refine_ls_number_parameters 268
_refine_ls_number_reflns 4471
_refine_ls_number_restraints 732
_refine_ls_restrained_S_all 0.955
_refine_ls_R_factor_all 0.2276
_refine_ls_R_factor_gt 0.1183
_refine_ls_shift/su_max 0.000
_refine_ls_shift/su_mean 0.000
_refine_ls_structure_factor_coef Fsqd
_refine_ls_weighting_details 'w=1/[\s^2^(Fo^2^)+(0.2000P)^2^] where P=(Fo^2^+2Fc^2^)/3'
_refine_ls_weighting_scheme calc
_refine_ls_wR_factor_gt 0.2873
_refine_ls_wR_factor_ref 0.3500
_reflns_Friedel_coverage 0.765
_reflns_Friedel_fraction_full 0.953
_reflns_Friedel_fraction_max 0.982
_reflns_number_gt 1777
_reflns_number_total 4471
_reflns_threshold_expression 'I > 2\s(I)'
_cod_data_source_file d2ob00351a2.cif
_cod_data_source_block 210606f
_cod_database_code 7158574
_shelxl_version_number 2014/6
_shelx_space_group_comment
;
The symmetry employed for this shelxl refinement is uniquely defined
by the following loop, which should always be used as a source of
symmetry information in preference to the above space-group names.
They are only intended as comments.
;
_olex2_refinement_description
;
1. Others
 Fixed Uiso: H3A(0.093) H3B(0.093) H5(0.092) H6(0.099) H7(0.09) H8(0.098)
 H9(0.098) H10(0.096) H12(0.098) H13A(0.092) H13B(0.092) H14(0.09) H15A(0.106)
 H15B(0.106) H16(0.108) H17(0.105) H18A(0.103) H18B(0.103) H19A(0.088)
 H19B(0.088) H20A(0.107) H20B(0.107) H21(0.097) H22A(0.158) H22B(0.158)
 H22C(0.158) H23A(0.175) H23B(0.175) H23C(0.175) H1(0.183) H26(0.097)
 H27A(0.169) H27B(0.169) H27C(0.169) H29A(0.16) H29B(0.16) H29C(0.16)
 Fixed X: H3A(0.584) H3B(0.683) H5(0.8528) H6(0.3085) H7(0.6735) H8(0.6752)
 H9(0.6164) H10(0.649) H12(0.5434) H13A(0.8001) H13B(0.7605) H14(0.587)
 H15A(0.5398) H15B(0.5783) H16(0.312) H17(0.4635) H18A(0.4897) H18B(0.5927)
 H19A(0.5605) H19B(0.515) H20A(0.6819) H20B(0.7504) H21(0.9072) H22A(0.8745)
 H22B(0.8077) H22C(0.8567) H23A(0.3883) H23B(0.3715) H23C(0.4254) H1(0.5059)
 H26(0.8079) H27A(0.5344) H27B(0.652) H27C(0.6076) H29A(0.576) H29B(0.4571)
 H29C(0.4956)
 Fixed Y: H3A(0.3536) H3B(0.3308) H5(0.2491) H6(0.1496) H7(-0.0552) H8(-
 0.1417) H9(0.0249) H10(0.2489) H12(0.0508) H13A(-0.0272) H13B(0.0059)
 H14(0.015) H15A(-0.1612) H15B(-0.2017) H16(0.0047) H17(-0.0627) H18A(0.3784)
 H18B(0.3624) H19A(0.1979) H19B(0.2063) H20A(-0.2652) H20B(-0.2019) H21(0.3298)
 H22A(-0.1985) H22B(-0.2359) H22C(-0.1311) H23A(-0.076) H23B(0.0294)
 H23C(0.0151) H1(0.2819) H26(0.3255) H27A(0.5331) H27B(0.509) H27C(0.5063)
 H29A(-0.0654) H29B(-0.0394) H29C(-0.1366)
 Fixed Z: H3A(0.0531) H3B(-0.0054) H5(0.0932) H6(0.1851) H7(-0.0627)
 H8(0.1822) H9(0.3045) H10(0.3531) H12(-0.0944) H13A(0.0654) H13B(0.1614)
 H14(0.1071) H15A(0.0557) H15B(-0.0385) H16(0.2753) H17(0.3139) H18A(-0.0818)
 H18B(-0.1373) H19A(-0.0691) H19B(0.0298) H20A(0.0787) H20B(0.013) H21(0.2221)
 H22A(0.1332) H22B(0.2155) H22C(0.2181) H23A(-0.0269) H23B(-0.0659) H23C(0.029)
 H1(0.1442) H26(0.3532) H27A(-0.0868) H27B(-0.1046) H27C(-0.0051) H29A(-0.2023)
 H29B(-0.2023) H29C(-0.1569)
;
_olex2_submission_special_instructions 'No special instructions were received'

loop_
_space_group_symop_operation_xyz
'x, y, z'
'-x+1/2, -y, z+1/2'
'-x, y+1/2, -z+1/2'
'x+1/2, -y+1/2, -z'

loop_
_atom_site_label
_atom_site_type_symbol
_atom_site_fract_x
_atom_site_fract_y
_atom_site_fract_z
_atom_site_U_iso_or_equiv
_atom_site_adp_type
_atom_site_occupancy
_atom_site_site_symmetry_order
_atom_site_calc_flag
_atom_site_refinement_flags_posn
_atom_site_refinement_flags_adp
_atom_site_refinement_flags_occupancy
_atom_site_disorder_assembly
_atom_site_disorder_group
P1 P 0.6809(2) 0.1391(2) 0.0355(2) 0.0620(10) Uani 1 1 d . U . . .
C1 C 0.5516(10) 0.1413(9) 0.2356(9) 0.073(2) Uani 1 1 d . U . . .
C2 C 0.4632(11) 0.1770(9) 0.2099(9) 0.075(2) Uani 1 1 d . U . . .
C3 C 0.6076(10) 0.3261(8) -0.0042(10) 0.078(3) Uani 1 1 d . U . . .
H3A H 0.5840 0.3536 0.0531 0.093 Uiso 1 1 calc R U . . .
H3B H 0.6830 0.3308 -0.0054 0.093 Uiso 1 1 calc R U . . .
C4 C 0.7148(10) 0.1955(9) 0.1424(9) 0.071(2) Uani 1 1 d . U . . .
C5 C 0.8112(11) 0.2477(9) 0.1451(10) 0.077(2) Uani 1 1 d . U . . .
H5 H 0.8528 0.2491 0.0932 0.092 Uiso 1 1 calc R U . . .
C6 C 0.3689(11) 0.1268(10) 0.2128(10) 0.082(3) Uani 1 1 d . U . . .
H6 H 0.3085 0.1496 0.1851 0.099 Uiso 1 1 calc R U . . .
C7 C 0.6125(10) -0.0535(8) -0.0226(9) 0.075(2) Uani 1 1 d . U . . .
H7 H 0.6735 -0.0552 -0.0627 0.090 Uiso 1 1 calc R U . . .
C8 C 0.7306(11) -0.1393(10) 0.1363(9) 0.082(3) Uani 1 1 d . U . . .
H8 H 0.6752 -0.1417 0.1822 0.098 Uiso 1 1 calc R U . . .
C9 C 0.5546(12) 0.0498(9) 0.2810(10) 0.082(2) Uani 1 1 d . U . . .
H9 H 0.6164 0.0249 0.3045 0.098 Uiso 1 1 calc R U . . .
C10 C 0.6902(11) 0.2459(9) 0.3010(9) 0.080(2) Uani 1 1 d . U . . .
H10 H 0.6490 0.2489 0.3531 0.096 Uiso 1 1 calc R U . . .
C11 C 0.6542(10) 0.1926(9) 0.2258(10) 0.074(2) Uani 1 1 d . U . . .
C12 C 0.5254(11) -0.0167(10) -0.0787(9) 0.082(3) Uani 1 1 d . U . . .
H12 H 0.5434 0.0508 -0.0944 0.098 Uiso 1 1 calc R U . . .
C13 C 0.7425(10) -0.0321(9) 0.1079(10) 0.077(2) Uani 1 1 d . U . . .
H13A H 0.8001 -0.0272 0.0654 0.092 Uiso 1 1 calc R U . . .
H13B H 0.7605 0.0059 0.1614 0.092 Uiso 1 1 calc R U . . .
C14 C 0.6442(10) 0.0143(9) 0.0629(9) 0.075(2) Uani 1 1 d . U . . .
H14 H 0.5870 0.0150 0.1071 0.090 Uiso 1 1 calc R U . . .
C15 C 0.5968(11) -0.1599(9) 0.0123(10) 0.089(3) Uani 1 1 d . U . . .
H15A H 0.5398 -0.1612 0.0557 0.106 Uiso 1 1 calc R U . . .
H15B H 0.5783 -0.2017 -0.0385 0.106 Uiso 1 1 calc R U . . .
C16 C 0.3735(13) 0.0374(11) 0.2619(11) 0.090(3) Uani 1 1 d . U . . .
H16 H 0.3120 0.0047 0.2753 0.108 Uiso 1 1 calc R U . . .
C17 C 0.4629(12) -0.0003(10) 0.2888(10) 0.088(3) Uani 1 1 d . U . . .
H17 H 0.4635 -0.0627 0.3139 0.105 Uiso 1 1 calc R U . . .
C18 C 0.5648(11) 0.3857(9) -0.0799(10) 0.086(3) Uani 1 1 d . U . . .
H18A H 0.4897 0.3784 -0.0818 0.103 Uiso 1 1 calc R U . . .
H18B H 0.5927 0.3624 -0.1373 0.103 Uiso 1 1 calc R U . . .
C19 C 0.5769(9) 0.2163(8) -0.0069(9) 0.073(2) Uani 1 1 d . U . . .
H19A H 0.5605 0.1979 -0.0691 0.088 Uiso 1 1 calc R U . . .
H19B H 0.5150 0.2063 0.0298 0.088 Uiso 1 1 calc R U . . .
C20 C 0.6950(12) -0.1991(10) 0.0578(10) 0.089(3) Uani 1 1 d . U . . .
H20A H 0.6819 -0.2652 0.0787 0.107 Uiso 1 1 calc R U . . .
H20B H 0.7504 -0.2019 0.0130 0.107 Uiso 1 1 calc R U . . .
C21 C 0.8444(11) 0.2960(9) 0.2226(11) 0.081(3) Uani 1 1 d . U . . .
H21 H 0.9072 0.3298 0.2221 0.097 Uiso 1 1 calc R U . . .
C22 C 0.8258(13) -0.1798(11) 0.1796(11) 0.105(4) Uani 1 1 d . U . . .
H22A H 0.8745 -0.1985 0.1332 0.158 Uiso 1 1 calc R U . . .
H22B H 0.8077 -0.2359 0.2155 0.158 Uiso 1 1 calc R U . . .
H22C H 0.8567 -0.1311 0.2181 0.158 Uiso 1 1 calc R U . . .
C23 C 0.4173(13) -0.0116(12) -0.0311(12) 0.117(4) Uani 1 1 d . U . . .
H23A H 0.3883 -0.0760 -0.0269 0.175 Uiso 1 1 calc R U . . .
H23B H 0.3715 0.0294 -0.0659 0.175 Uiso 1 1 calc R U . . .
H23C H 0.4254 0.0151 0.0290 0.175 Uiso 1 1 calc R U . . .
O1 O 0.4589(10) 0.2719(8) 0.1809(9) 0.122(3) Uani 1 1 d . U . . .
H1 H 0.5059 0.2819 0.1442 0.183 Uiso 1 1 calc R U . . .
C26 C 0.7846(11) 0.2942(9) 0.3007(10) 0.081(3) Uani 1 1 d . U . . .
H26 H 0.8079 0.3255 0.3532 0.097 Uiso 1 1 calc R U . . .
C27 C 0.5923(13) 0.4936(10) -0.0680(12) 0.113(5) Uani 1 1 d . U . . .
H27A H 0.5344 0.5331 -0.0868 0.169 Uiso 1 1 calc R U . . .
H27B H 0.6520 0.5090 -0.1046 0.169 Uiso 1 1 calc R U . . .
H27C H 0.6076 0.5063 -0.0051 0.169 Uiso 1 1 calc R U . . .
B1 B 0.7890(12) 0.1459(11) -0.0527(11) 0.079(3) Uani 1 1 d . U . . .
C29 C 0.5123(13) -0.0693(12) -0.1682(11) 0.107(4) Uani 1 1 d . U . . .
H29A H 0.5760 -0.0654 -0.2023 0.160 Uiso 1 1 calc R U . . .
H29B H 0.4571 -0.0394 -0.2023 0.160 Uiso 1 1 calc R U . . .
H29C H 0.4956 -0.1366 -0.1569 0.160 Uiso 1 1 calc R U . . .

loop_
_atom_site_aniso_label
_atom_site_aniso_U_11
_atom_site_aniso_U_22
_atom_site_aniso_U_33
_atom_site_aniso_U_23
_atom_site_aniso_U_13
_atom_site_aniso_U_12
P1 0.0658(17) 0.0640(15) 0.0563(17) -0.0010(15) 0.0005(15) 0.0015(15)
C1 0.079(4) 0.067(4) 0.074(4) 0.001(4) -0.002(4) 0.003(4)
C2 0.080(4) 0.069(4) 0.078(4) 0.008(4) -0.003(4) 0.000(4)
C3 0.089(5) 0.067(5) 0.077(5) 0.007(4) -0.005(5) 0.005(4)
C4 0.076(4) 0.065(4) 0.072(4) -0.002(4) -0.006(4) 0.000(3)
C5 0.078(4) 0.074(4) 0.078(5) 0.001(4) -0.005(4) -0.005(4)
C6 0.079(5) 0.081(5) 0.086(5) 0.009(5) 0.002(5) -0.003(5)
C7 0.090(5) 0.065(4) 0.070(5) -0.006(4) 0.000(4) 0.002(4)
C8 0.105(6) 0.066(5) 0.074(5) 0.002(5) 0.004(5) 0.005(5)
C9 0.089(4) 0.077(4) 0.079(4) 0.009(4) 0.003(4) 0.003(4)
C10 0.090(5) 0.077(4) 0.074(5) -0.007(4) -0.012(4) 0.002(4)
C11 0.080(4) 0.069(4) 0.074(4) 0.000(3) -0.008(4) 0.000(3)
C12 0.094(5) 0.078(5) 0.074(5) -0.015(5) -0.009(5) -0.001(5)
C13 0.089(4) 0.066(4) 0.076(4) 0.006(4) -0.003(4) 0.009(4)
C14 0.086(4) 0.068(4) 0.070(4) -0.001(4) -0.003(4) 0.005(4)
C15 0.104(5) 0.077(5) 0.085(5) -0.007(5) -0.004(5) -0.003(5)
C16 0.093(5) 0.087(5) 0.090(6) 0.009(5) 0.009(5) -0.010(5)
C17 0.095(5) 0.075(5) 0.092(5) 0.015(5) 0.002(5) -0.001(5)
C18 0.088(7) 0.084(7) 0.087(7) 0.023(6) -0.008(6) -0.003(6)
C19 0.078(4) 0.069(4) 0.073(4) -0.002(4) -0.005(4) 0.003(4)
C20 0.114(6) 0.071(5) 0.083(6) -0.001(5) -0.002(5) 0.005(5)
C21 0.083(6) 0.076(5) 0.084(6) -0.004(5) -0.019(5) -0.011(5)
C22 0.124(10) 0.098(8) 0.094(9) 0.018(7) 0.010(9) 0.036(8)
C23 0.116(9) 0.120(9) 0.113(9) -0.021(8) -0.010(8) 0.001(7)
O1 0.125(7) 0.107(6) 0.133(7) -0.001(6) 0.001(6) 0.005(6)
C26 0.088(5) 0.076(5) 0.079(5) -0.008(5) -0.013(5) -0.002(5)
C27 0.130(11) 0.077(9) 0.132(12) 0.034(9) -0.022(10) -0.019(8)
B1 0.087(7) 0.076(7) 0.075(7) 0.004(7) 0.014(6) 0.003(6)
C29 0.129(10) 0.096(8) 0.096(9) -0.017(8) -0.031(8) 0.004(8)

loop_
_atom_type_symbol
_atom_type_description
_atom_type_scat_dispersion_real
_atom_type_scat_dispersion_imag
_atom_type_scat_source
C C 0.0033 0.0016 'International Tables Vol C Tables 4.2.6.8 and 6.1.1.4'
H H 0.0000 0.0000 'International Tables Vol C Tables 4.2.6.8 and 6.1.1.4'
B B 0.0013 0.0007 'International Tables Vol C Tables 4.2.6.8 and 6.1.1.4'
O O 0.0106 0.0060 'International Tables Vol C Tables 4.2.6.8 and 6.1.1.4'
P P 0.1023 0.0942 'International Tables Vol C Tables 4.2.6.8 and 6.1.1.4'

loop_
_geom_angle_atom_site_label_1
_geom_angle_atom_site_label_2
_geom_angle_atom_site_label_3
_geom_angle
_geom_angle_site_symmetry_1
_geom_angle_site_symmetry_3
_geom_angle_publ_flag
C4 P1 C14 105.9(6) . . ?
C4 P1 C19 103.1(6) . . ?
C4 P1 B1 113.3(7) . . ?
C14 P1 B1 112.7(6) . . ?
C19 P1 C14 115.7(6) . . ?
C19 P1 B1 106.0(7) . . ?
C2 C1 C9 119.7(13) . . ?
C2 C1 C11 124.5(12) . . ?
C9 C1 C11 115.8(11) . . ?
C1 C2 C6 124.6(13) . . ?
C1 C2 O1 119.0(13) . . ?
O1 C2 C6 116.3(13) . . ?
H3A C3 H3B 107.6 . . ?
C18 C3 H3A 108.6 . . ?
C18 C3 H3B 108.6 . . ?
C18 C3 C19 114.7(11) . . ?
C19 C3 H3A 108.6 . . ?
C19 C3 H3B 108.6 . . ?
C5 C4 P1 116.6(11) . . ?
C5 C4 C11 117.1(12) . . ?
C11 C4 P1 126.3(10) . . ?
C4 C5 H5 119.0 . . ?
C21 C5 C4 121.9(14) . . ?
C21 C5 H5 119.0 . . ?
C2 C6 H6 123.1 . . ?
C2 C6 C16 113.8(14) . . ?
C16 C6 H6 123.1 . . ?
C12 C7 H7 106.2 . . ?
C12 C7 C14 115.4(10) . . ?
C12 C7 C15 113.8(11) . . ?
C14 C7 H7 106.2 . . ?
C15 C7 H7 106.2 . . ?
C15 C7 C14 108.3(10) . . ?
C13 C8 H8 106.9 . . ?
C20 C8 H8 106.9 . . ?
C20 C8 C13 110.3(11) . . ?
C22 C8 H8 106.9 . . ?
C22 C8 C13 113.0(12) . . ?
C22 C8 C20 112.3(12) . . ?
C1 C9 H9 121.4 . . ?
C17 C9 C1 117.3(13) . . ?
C17 C9 H9 121.4 . . ?
C11 C10 H10 118.8 . . ?
C26 C10 H10 118.8 . . ?
C26 C10 C11 122.4(14) . . ?
C4 C11 C1 124.5(12) . . ?
C10 C11 C1 117.2(12) . . ?
C10 C11 C4 118.2(12) . . ?
C7 C12 H12 105.8 . . ?
C7 C12 C23 116.1(13) . . ?
C7 C12 C29 114.0(12) . . ?
C23 C12 H12 105.8 . . ?
C29 C12 H12 105.8 . . ?
C29 C12 C23 108.3(12) . . ?
C8 C13 H13A 108.5 . . ?
C8 C13 H13B 108.5 . . ?
C8 C13 C14 115.1(11) . . ?
H13A C13 H13B 107.5 . . ?
C14 C13 H13A 108.5 . . ?
C14 C13 H13B 108.5 . . ?
P1 C14 H14 109.3 . . ?
C7 C14 P1 115.7(9) . . ?
C7 C14 H14 109.3 . . ?
C13 C14 P1 105.5(9) . . ?
C13 C14 C7 107.5(10) . . ?
C13 C14 H14 109.3 . . ?
C7 C15 H15A 109.3 . . ?
C7 C15 H15B 109.3 . . ?
H15A C15 H15B 108.0 . . ?
C20 C15 C7 111.5(11) . . ?
C20 C15 H15A 109.3 . . ?
C20 C15 H15B 109.3 . . ?
C6 C16 H16 119.1 . . ?
C17 C16 C6 121.7(14) . . ?
C17 C16 H16 119.1 . . ?
C9 C17 H17 119.1 . . ?
C16 C17 C9 121.8(14) . . ?
C16 C17 H17 119.1 . . ?
C3 C18 H18A 109.4 . . ?
C3 C18 H18B 109.4 . . ?
C3 C18 C27 111.1(12) . . ?
H18A C18 H18B 108.0 . . ?
C27 C18 H18A 109.4 . . ?
C27 C18 H18B 109.4 . . ?
P1 C19 H19A 109.3 . . ?
P1 C19 H19B 109.3 . . ?
C3 C19 P1 111.5(9) . . ?
C3 C19 H19A 109.3 . . ?
C3 C19 H19B 109.3 . . ?
H19A C19 H19B 108.0 . . ?
C8 C20 C15 113.6(12) . . ?
C8 C20 H20A 108.9 . . ?
C8 C20 H20B 108.9 . . ?
C15 C20 H20A 108.9 . . ?
C15 C20 H20B 108.9 . . ?
H20A C20 H20B 107.7 . . ?
C5 C21 H21 119.9 . . ?
C26 C21 C5 120.2(13) . . ?
C26 C21 H21 119.9 . . ?
C8 C22 H22A 109.5 . . ?
C8 C22 H22B 109.5 . . ?
C8 C22 H22C 109.5 . . ?
H22A C22 H22B 109.5 . . ?
H22A C22 H22C 109.5 . . ?
H22B C22 H22C 109.5 . . ?
C12 C23 H23A 109.5 . . ?
C12 C23 H23B 109.5 . . ?
C12 C23 H23C 109.5 . . ?
H23A C23 H23B 109.5 . . ?
H23A C23 H23C 109.5 . . ?
H23B C23 H23C 109.5 . . ?
C2 O1 H1 109.5 . . ?
C10 C26 H26 120.0 . . ?
C21 C26 C10 120.0(13) . . ?
C21 C26 H26 120.0 . . ?
C18 C27 H27A 109.5 . . ?
C18 C27 H27B 109.5 . . ?
C18 C27 H27C 109.5 . . ?
H27A C27 H27B 109.5 . . ?
H27A C27 H27C 109.5 . . ?
H27B C27 H27C 109.5 . . ?
C12 C29 H29A 109.5 . . ?
C12 C29 H29B 109.5 . . ?
C12 C29 H29C 109.5 . . ?
H29A C29 H29B 109.5 . . ?
H29A C29 H29C 109.5 . . ?
H29B C29 H29C 109.5 . . ?

loop_
_geom_bond_atom_site_label_1
_geom_bond_atom_site_label_2
_geom_bond_distance
_geom_bond_site_symmetry_2
_geom_bond_publ_flag
P1 C4 1.801(15) . ?
P1 C14 1.818(14) . ?
P1 C19 1.813(13) . ?
P1 B1 1.902(16) . ?
C1 C2 1.293(17) . ?
C1 C9 1.419(18) . ?
C1 C11 1.499(18) . ?
C2 C6 1.394(18) . ?
C2 O1 1.367(16) . ?
C3 H3A 0.9700 . ?
C3 H3B 0.9700 . ?
C3 C18 1.485(17) . ?
C3 C19 1.554(17) . ?
C4 C5 1.430(18) . ?
C4 C11 1.451(19) . ?
C5 H5 0.9300 . ?
C5 C21 1.384(19) . ?
C6 H6 0.9300 . ?
C6 C16 1.421(19) . ?
C7 H7 0.9800 . ?
C7 C12 1.477(17) . ?
C7 C14 1.613(18) . ?
C7 C15 1.558(17) . ?
C8 H8 0.9800 . ?
C8 C13 1.534(18) . ?
C8 C20 1.485(19) . ?
C8 C22 1.485(19) . ?
C9 H9 0.9300 . ?
C9 C17 1.369(19) . ?
C10 H10 0.9300 . ?
C10 C11 1.402(18) . ?
C10 C26 1.382(18) . ?
C12 H12 0.9800 . ?
C12 C23 1.56(2) . ?
C12 C29 1.506(19) . ?
C13 H13A 0.9700 . ?
C13 H13B 0.9700 . ?
C13 C14 1.559(18) . ?
C14 H14 0.9800 . ?
C15 H15A 0.9700 . ?
C15 H15B 0.9700 . ?
C15 C20 1.526(19) . ?
C16 H16 0.9300 . ?
C16 C17 1.319(19) . ?
C17 H17 0.9300 . ?
C18 H18A 0.9700 . ?
C18 H18B 0.9700 . ?
C18 C27 1.528(19) . ?
C19 H19A 0.9700 . ?
C19 H19B 0.9700 . ?
C20 H20A 0.9700 . ?
C20 H20B 0.9700 . ?
C21 H21 0.9300 . ?
C21 C26 1.380(19) . ?
C22 H22A 0.9600 . ?
C22 H22B 0.9600 . ?
C22 H22C 0.9600 . ?
C23 H23A 0.9600 . ?
C23 H23B 0.9600 . ?
C23 H23C 0.9600 . ?
O1 H1 0.8200 . ?
C26 H26 0.9300 . ?
C27 H27A 0.9600 . ?
C27 H27B 0.9600 . ?
C27 H27C 0.9600 . ?
C29 H29A 0.9600 . ?
C29 H29B 0.9600 . ?
C29 H29C 0.9600 . ?

loop_
_geom_torsion_atom_site_label_1
_geom_torsion_atom_site_label_2
_geom_torsion_atom_site_label_3
_geom_torsion_atom_site_label_4
_geom_torsion
_geom_torsion_site_symmetry_1
_geom_torsion_site_symmetry_2
_geom_torsion_site_symmetry_3
_geom_torsion_site_symmetry_4
_geom_torsion_publ_flag
P1 C4 C5 C21 178.4(10) . . . . ?
P1 C4 C11 C1 -0.3(18) . . . . ?
P1 C4 C11 C10 -176.3(10) . . . . ?
C1 C2 C6 C16 11(2) . . . . ?
C1 C9 C17 C16 -5(2) . . . . ?
C2 C1 C9 C17 5(2) . . . . ?
C2 C1 C11 C4 -81.0(18) . . . . ?
C2 C1 C11 C10 95.0(17) . . . . ?
C2 C6 C16 C17 -10(2) . . . . ?
C4 P1 C14 C7 -178.7(9) . . . . ?
C4 P1 C14 C13 -60.0(10) . . . . ?
C4 P1 C19 C3 50.0(11) . . . . ?
C4 C5 C21 C26 1(2) . . . . ?
C5 C4 C11 C1 -179.9(12) . . . . ?
C5 C4 C11 C10 4.1(17) . . . . ?
C5 C21 C26 C10 -2(2) . . . . ?
C6 C16 C17 C9 8(2) . . . . ?
C7 C15 C20 C8 58.4(16) . . . . ?
C8 C13 C14 P1 -179.4(10) . . . . ?
C8 C13 C14 C7 -55.3(15) . . . . ?
C9 C1 C2 C6 -9(2) . . . . ?
C9 C1 C2 O1 168.6(12) . . . . ?
C9 C1 C11 C4 102.4(15) . . . . ?
C9 C1 C11 C10 -81.5(15) . . . . ?
C11 C1 C2 C6 175.0(13) . . . . ?
C11 C1 C2 O1 -8(2) . . . . ?
C11 C1 C9 C17 -178.1(13) . . . . ?
C11 C4 C5 C21 -1.9(18) . . . . ?
C11 C10 C26 C21 4(2) . . . . ?
C12 C7 C14 P1 -57.8(14) . . . . ?
C12 C7 C14 C13 -175.3(11) . . . . ?
C12 C7 C15 C20 171.7(12) . . . . ?
C13 C8 C20 C15 -53.4(16) . . . . ?
C14 P1 C4 C5 131.1(10) . . . . ?
C14 P1 C4 C11 -48.5(12) . . . . ?
C14 P1 C19 C3 165.1(9) . . . . ?
C14 C7 C12 C23 -65.3(16) . . . . ?
C14 C7 C12 C29 167.8(12) . . . . ?
C14 C7 C15 C20 -58.4(15) . . . . ?
C15 C7 C12 C23 60.9(16) . . . . ?
C15 C7 C12 C29 -66.1(16) . . . . ?
C15 C7 C14 P1 173.3(9) . . . . ?
C15 C7 C14 C13 55.7(14) . . . . ?
C18 C3 C19 P1 145.6(10) . . . . ?
C19 P1 C4 C5 -107.0(10) . . . . ?
C19 P1 C4 C11 73.4(12) . . . . ?
C19 P1 C14 C7 67.8(11) . . . . ?
C19 P1 C14 C13 -173.5(8) . . . . ?
C19 C3 C18 C27 175.8(13) . . . . ?
C20 C8 C13 C14 53.9(16) . . . . ?
C22 C8 C13 C14 -179.5(12) . . . . ?
C22 C8 C20 C15 179.6(12) . . . . ?
O1 C2 C6 C16 -166.6(13) . . . . ?
C26 C10 C11 C1 178.4(12) . . . . ?
C26 C10 C11 C4 -5.3(19) . . . . ?
B1 P1 C4 C5 7.2(12) . . . . ?
B1 P1 C4 C11 -172.5(10) . . . . ?
B1 P1 C14 C7 -54.3(12) . . . . ?
B1 P1 C14 C13 64.3(11) . . . . ?
B1 P1 C19 C3 -69.3(11) . . . . ?
